data_7720829
loop_
_publ_author_name
'Le-Hoang, Giau'
'Gu\'en\'ee, Laure'
'Piguet, Claude'

_publ_section_title
;
 Tailoring Exciplex Formation in Metal-Induced Supramolecular Organization
;
_journal_name_full 'Dalton Transactions'
_journal_paper_doi 10.1039/D6DT00490C
_journal_year 2026
_chemical_formula_moiety 'C82 H64 F18 N5 O6 Y, 2.25[C6H14]'
_chemical_formula_sum 'C95.5 H95.5 F18 N5 O6 Y'
_chemical_formula_weight 1840.17
_space_group_crystal_system orthorhombic
_space_group_IT_number 60
_space_group_name_Hall '-P 2n 2ab'
_space_group_name_H-M_alt 'P b c n'
_atom_sites_solution_hydrogens geom
_atom_sites_solution_primary dual
_atom_sites_solution_secondary difmap
_audit_creation_date 2026-02-04
_audit_creation_method
;
Olex2 1.5
(compiled 2025.07.13 svn.rb7424aed for OlexSys, GUI svn.r7314)
;
_audit_update_record
;
2026-02-17 deposited with the CCDC.	2026-04-02 downloaded from the CCDC.
;
_cell_angle_alpha 90
_cell_angle_beta 90
_cell_angle_gamma 90
_cell_formula_units_Z 4
_cell_length_a 20.11679(14)
_cell_length_b 14.05917(8)
_cell_length_c 30.12016(14)
_cell_measurement_reflns_used 31871
_cell_measurement_temperature 119.99(10)
_cell_measurement_theta_max 75.1250
_cell_measurement_theta_min 2.9290
_cell_volume 8518.75(9)
_computing_cell_refinement 'CrysAlisPro 1.171.43.90 (Rigaku OD, 2023)'
_computing_data_collection 'CrysAlisPro system (CCD 43.143a 64-bit (release 25-10-2024))'
_computing_data_reduction 'CrysAlisPro 1.171.43.90 (Rigaku OD, 2023)'
_computing_molecular_graphics 'Olex2 1.5 (Dolomanov et al., 2009)'
_computing_publication_material 'Olex2 1.5 (Dolomanov et al., 2009)'
_computing_structure_refinement 'SHELXL 2018/3 (Sheldrick, 2015)'
_computing_structure_solution 'SHELXT 2018/3 (Sheldrick, 2015)'
_diffrn_ambient_environment N~2~
_diffrn_ambient_temperature 119.99(10)
_diffrn_detector 'Hybrid Pixel Array Detector'
_diffrn_detector_area_resol_mean 10.0000
_diffrn_detector_type 'HyPix-Arc 150'
_diffrn_measured_fraction_theta_full 0.999
_diffrn_measured_fraction_theta_max 0.975
_diffrn_measurement_details
;
List of Runs (angles in degrees, time in seconds):

  # Type    Start    End  Width  t~exp~   \w     \q     \k     \f   Frames
#--------------------------------------------------------------------------
  1  \w    -63.00 -23.00   0.50    2.00    --  -57.24 -12.00 -52.00   80
  2  \w    -86.00 -35.00   0.50    2.00    --  -57.24 125.00 150.00  102
  3  \w   -104.00 -69.00   0.50    2.00    --  -57.24 -12.00 -52.00   70
  4  \w    -69.00 -35.00   0.50    2.00    --  -57.24 125.00 -90.00   68
  5  \w   -104.00 -35.00   0.50    2.00    --  -57.24 -15.00-150.00  138
  6  \w     22.00  52.00   0.50    2.00    --   60.05 -94.00 120.00   60
  7  \w     51.00  86.00   0.50    2.00    --   60.05-157.00  53.00   70
  8  \w     35.00  85.00   0.50    2.00    --   60.05-125.00 -60.00  100
  9  \w     40.00  87.00   0.50    2.00    --   60.05-125.00-180.00   94
 10  \w     68.00  96.00   0.50    2.00    --   74.47-125.00 -90.00   56
 11  \w     88.00 113.00   0.50    2.00    --   74.47  15.00 150.00   50
 12  \w     38.00  63.00   0.50    2.00    --   74.47-125.00 -90.00   50
 13  \w     49.00  88.00   0.50    2.00    --   79.86 -94.00 -60.00   78
 14  \w     74.00 109.00   0.50    2.00    --   79.86-125.00 -90.00   70
 15  \w     50.00  85.00   0.50    2.00    --   79.86 -94.00  60.00   70
 16  \w     43.00  69.00   0.50    2.00    --   79.86-125.00-180.00   52
 17  \w     40.00  65.00   0.50    2.00    --   79.86 -94.00   0.00   50
 18  \w     43.00  85.00   0.50    2.00    --   79.86 -94.00  30.00   84
 19  \w     44.00  77.00   0.50    2.00    --   79.86 -94.00 120.00   66
 20  \w     77.00 105.00   0.50    2.00    --   79.86-119.00-151.00   56
 21  \w     54.00  86.00   0.50    2.00    --   79.86 -94.00 -30.00   64
 22  \w     55.00 104.00   0.50    2.00    --   79.86-125.00 -60.00   98
 23  \w     41.00  75.00   0.50    2.00    --   79.86 -94.00-150.00   68
 24  \w     47.00 107.00   0.50    2.00    --   79.86  12.00 119.00  120
 25  \w     63.00 108.00   0.50    2.00    --   79.86  15.00 -30.00   90
 26  \w     47.00 124.00   0.50    2.00    --   79.86  15.00 -90.00  154
 27  \w     49.00 132.00   0.50    2.00    --   83.50  18.00  28.34  166
;
_diffrn_measurement_device 'four-circle diffractometer'
_diffrn_measurement_device_type 'XtaLAB Synergy, Dualflex, HyPix-Arc 150'
_diffrn_measurement_method '\w scans'
_diffrn_orient_matrix_type 'CrysAlisPro convention (1999,Acta A55,543-557)'
_diffrn_orient_matrix_UB_11 0.0720321000
_diffrn_orient_matrix_UB_12 0.0340679000
_diffrn_orient_matrix_UB_13 -0.0070097000
_diffrn_orient_matrix_UB_21 -0.0248255000
_diffrn_orient_matrix_UB_22 0.1031786000
_diffrn_orient_matrix_UB_23 -0.0045953000
_diffrn_orient_matrix_UB_31 0.0077246000
_diffrn_orient_matrix_UB_32 0.0140994000
_diffrn_orient_matrix_UB_33 0.0504600000
_diffrn_radiation_monochromator mirror
_diffrn_radiation_probe x-ray
_diffrn_radiation_type 'Cu K\a'
_diffrn_radiation_wavelength 1.54184
_diffrn_reflns_av_R_equivalents 0.0301
_diffrn_reflns_av_unetI/netI 0.0177
_diffrn_reflns_Laue_measured_fraction_full 0.999
_diffrn_reflns_Laue_measured_fraction_max 0.975
_diffrn_reflns_limit_h_max 24
_diffrn_reflns_limit_h_min -25
_diffrn_reflns_limit_k_max 17
_diffrn_reflns_limit_k_min -17
_diffrn_reflns_limit_l_max 37
_diffrn_reflns_limit_l_min -22
_diffrn_reflns_number 75060
_diffrn_reflns_point_group_measured_fraction_full 0.999
_diffrn_reflns_point_group_measured_fraction_max 0.975
_diffrn_reflns_theta_full 67.684
_diffrn_reflns_theta_max 75.964
_diffrn_reflns_theta_min 2.934
_diffrn_source 'micro-focus sealed X-ray tube'
_diffrn_source_type 'PhotonJet (Cu) X-ray Source'
_exptl_absorpt_coefficient_mu 1.813
_exptl_absorpt_correction_T_max 0.925
_exptl_absorpt_correction_T_min 0.697
_exptl_absorpt_correction_type analytical
_exptl_absorpt_process_details
;
CrysAlisPro 1.171.43.90 (Rigaku Oxford Diffraction, 2023)
Analytical numeric absorption correction using a multifaceted crystal
model based on expressions derived by R.C. Clark & J.S. Reid.
(Clark, R. C. & Reid, J. S. (1995). Acta Cryst. A51, 887-897)
Empirical absorption correction using spherical harmonics,
implemented in SCALE3 ABSPACK scaling algorithm.
;
_exptl_crystal_colour colourless
_exptl_crystal_colour_primary colourless
_exptl_crystal_density_diffrn 1.435
_exptl_crystal_description plate
_exptl_crystal_F_000 3810
_exptl_crystal_size_max 0.26
_exptl_crystal_size_mid 0.163
_exptl_crystal_size_min 0.043
_refine_diff_density_max 1.426
_refine_diff_density_min -0.737
_refine_diff_density_rms 0.089
_refine_ls_extinction_method none
_refine_ls_goodness_of_fit_ref 1.084
_refine_ls_hydrogen_treatment constr
_refine_ls_matrix_type full
_refine_ls_number_parameters 509
_refine_ls_number_reflns 8673
_refine_ls_number_restraints 0
_refine_ls_restrained_S_all 1.084
_refine_ls_R_factor_all 0.0668
_refine_ls_R_factor_gt 0.0602
_refine_ls_shift/su_max 0.001
_refine_ls_shift/su_mean 0.000
_refine_ls_structure_factor_coef Fsqd
_refine_ls_weighting_details 'w=1/[\s^2^(Fo^2^)+(0.1070P)^2^+9.9952P] where P=(Fo^2^+2Fc^2^)/3'
_refine_ls_weighting_scheme calc
_refine_ls_wR_factor_gt 0.1795
_refine_ls_wR_factor_ref 0.1850
_reflns_Friedel_coverage 0.000
_reflns_number_gt 7394
_reflns_number_total 8673
_reflns_threshold_expression 'I > 2\s(I)'
_cod_data_source_file d6dt00490c2.cif
_cod_data_source_block L1Y
_cod_original_cell_volume 8518.75(8)
_cod_original_formula_sum 'C95.50 H95.50 F18 N5 O6 Y'
_cod_database_code 7720829
_shelx_shelxl_version_number 2018/3
_chemical_oxdiff_formula 'C97 H82.50 N5 O6 F18 Y1 '
_shelx_space_group_comment
;
The symmetry employed for this shelxl refinement is uniquely defined
by the following loop, which should always be used as a source of
symmetry information in preference to the above space-group names.
They are only intended as comments.
;
_shelx_estimated_absorpt_t_max 0.926
_shelx_estimated_absorpt_t_min 0.650
_olex2_refinement_description
;
1. Fixed Uiso
 At 1.2 times of:
  All C(H) groups, All C(H,H) groups
 At 1.5 times of:
  All C(H,H,H) groups
2.a Ternary CH refined with riding coordinates:
 C13(H13)
2.b Secondary CH2 refined with riding coordinates:
 C11(H11A,H11B), C12(H12A,H12B), C16(H16A,H16B), C17(H17A,H17B), C18(H18A,H18B)
2.c Aromatic/amide H refined with riding coordinates:
 C1(H1), C2(H2), C6(H6), C8(H8), C9(H9), C21(H21), C22(H22), C24(H24),
 C25(H25), C26(H26), C30(H30), C31(H31), C33(H33), C34(H34), C37(H37), C42(H42)
2.d Idealised Me refined as rotating group:
 C14(H14A,H14B,H14C), C15(H15A,H15B,H15C)
;
_smtbx_masks_special_details
;
A solvent mask was calculated and 440 electrons were 
found in a volume of 1900\%A^3^ in 1 void per unit cell. 
This is consistent with the presence of 
2.25[C6H14] per Unit Cell 
which account for 450 electrons 
per unit cell.
;
_smtbx_masks_void_probe_radius 1.2
_smtbx_masks_void_truncation_radius 1.2
_olex2_submission_special_instructions 'No special instructions were received'
_oxdiff_exptl_absorpt_empirical_details
;
Empirical correction (ABSPACK) includes:
- Absorption correction using spherical harmonics
- Frame scaling
;
_oxdiff_exptl_absorpt_empirical_full_max 1.266
_oxdiff_exptl_absorpt_empirical_full_min 0.670

loop_
_space_group_symop_operation_xyz
'x, y, z'
'-x+1/2, -y+1/2, z+1/2'
'-x, y, -z+1/2'
'x+1/2, -y+1/2, -z'
'-x, -y, -z'
'x-1/2, y-1/2, -z-1/2'
'x, -y, z-1/2'
'-x-1/2, y-1/2, z'

loop_
_atom_site_label
_atom_site_type_symbol
_atom_site_fract_x
_atom_site_fract_y
_atom_site_fract_z
_atom_site_U_iso_or_equiv
_atom_site_adp_type
_atom_site_occupancy
_atom_site_site_symmetry_order
_atom_site_calc_flag
_atom_site_refinement_flags_posn
_atom_site_refinement_flags_adp
_atom_site_refinement_flags_occupancy
_atom_site_disorder_assembly
_atom_site_disorder_group
Y1 Y 0.500000 0.51488(2) 0.750000 0.02649(13) Uani 1 2 d S T P . .
F1 F 0.28344(14) 0.3958(3) 0.78938(12) 0.1190(15) Uani 1 1 d . . . . .
F2 F 0.22158(15) 0.4852(3) 0.75499(10) 0.0939(12) Uani 1 1 d . . . . .
F3 F 0.2547(2) 0.3673(3) 0.72146(16) 0.171(3) Uani 1 1 d . . . . .
F4 F 0.30004(12) 0.6994(2) 0.64255(9) 0.0818(9) Uani 1 1 d . . . . .
F5 F 0.39978(15) 0.75157(17) 0.64959(10) 0.0783(8) Uani 1 1 d . . . . .
F6 F 0.38012(13) 0.63800(18) 0.60542(7) 0.0673(6) Uani 1 1 d . . . . .
F7 F 0.59040(17) 0.7992(2) 0.66112(8) 0.0885(10) Uani 1 1 d . . . . .
F8 F 0.5990(2) 0.8869(2) 0.71765(11) 0.1306(17) Uani 1 1 d . . . . .
F9 F 0.66074(18) 0.7688(3) 0.71259(17) 0.1467(19) Uani 1 1 d . . . . .
O1 O 0.38942(10) 0.45657(16) 0.74800(6) 0.0327(4) Uani 1 1 d . . . . .
O2 O 0.43750(10) 0.59076(14) 0.69032(6) 0.0335(4) Uani 1 1 d . . . . .
O3 O 0.55906(10) 0.64619(15) 0.72242(7) 0.0361(5) Uani 1 1 d . . . . .
N1 N 0.52994(12) 0.43927(17) 0.67788(8) 0.0327(5) Uani 1 1 d . . . . .
N2 N 0.57853(15) 0.3216(2) 0.63982(10) 0.0468(7) Uani 1 1 d . . . . .
N3 N 0.500000 0.3338(3) 0.750000 0.0336(8) Uani 1 2 d S T P . .
C1 C 0.500000 0.1372(3) 0.750000 0.0484(12) Uani 1 2 d S T P . .
H1 H 0.500001 0.069647 0.750000 0.058 Uiso 1 2 calc R U P . .
C2 C 0.52448(18) 0.1864(2) 0.71385(12) 0.0443(7) Uani 1 1 d . . . . .
H2 H 0.541660 0.153207 0.688883 0.053 Uiso 1 1 calc R U . . .
C3 C 0.52356(15) 0.2858(2) 0.71462(11) 0.0370(6) Uani 1 1 d . . . . .
C4 C 0.54448(15) 0.3473(2) 0.67755(10) 0.0366(6) Uani 1 1 d . . . . .
C5 C 0.55637(16) 0.4765(2) 0.63905(10) 0.0369(6) Uani 1 1 d . . . . .
C6 C 0.55586(16) 0.5688(2) 0.62202(10) 0.0384(7) Uani 1 1 d . . . . .
H6 H 0.533578 0.618432 0.637395 0.046 Uiso 1 1 calc R U . . .
C7 C 0.58820(18) 0.5869(3) 0.58253(11) 0.0468(8) Uani 1 1 d . . . . .
C8 C 0.6198(2) 0.5120(3) 0.55949(13) 0.0558(9) Uani 1 1 d . . . . .
H8 H 0.641722 0.525697 0.532275 0.067 Uiso 1 1 calc R U . . .
C9 C 0.6201(2) 0.4203(3) 0.57500(13) 0.0567(9) Uani 1 1 d . . . . .
H9 H 0.641164 0.370355 0.559125 0.068 Uiso 1 1 calc R U . . .
C10 C 0.58787(17) 0.4042(2) 0.61519(11) 0.0439(7) Uani 1 1 d . . . . .
C11 C 0.60650(19) 0.2310(3) 0.62457(13) 0.0507(8) Uani 1 1 d . . . . .
H11A H 0.615387 0.234409 0.592278 0.061 Uiso 1 1 calc R U . . .
H11B H 0.573993 0.179292 0.629768 0.061 Uiso 1 1 calc R U . . .
C12 C 0.67000(19) 0.2091(3) 0.64885(13) 0.0537(9) Uani 1 1 d . . . . .
H12A H 0.660202 0.201048 0.680836 0.064 Uiso 1 1 calc R U . . .
H12B H 0.700827 0.263614 0.645702 0.064 Uiso 1 1 calc R U . . .
C13 C 0.7043(2) 0.1179(3) 0.63115(16) 0.0633(11) Uani 1 1 d . . . . .
H13 H 0.711083 0.125814 0.598467 0.076 Uiso 1 1 calc R U . . .
C14 C 0.6621(2) 0.0320(3) 0.63814(18) 0.0717(12) Uani 1 1 d . . . . .
H14A H 0.685352 -0.024297 0.626826 0.108 Uiso 1 1 calc R U . . .
H14B H 0.619959 0.039779 0.622252 0.108 Uiso 1 1 calc R U . . .
H14C H 0.653323 0.024005 0.669920 0.108 Uiso 1 1 calc R U . . .
C15 C 0.7704(3) 0.1061(4) 0.6519(3) 0.115(2) Uani 1 1 d . . . . .
H15A H 0.797927 0.161930 0.645455 0.172 Uiso 1 1 calc R U . . .
H15B H 0.791967 0.049047 0.639901 0.172 Uiso 1 1 calc R U . . .
H15C H 0.765263 0.099343 0.684102 0.172 Uiso 1 1 calc R U . . .
C16 C 0.5935(2) 0.6875(3) 0.56422(11) 0.0512(8) Uani 1 1 d . . . . .
H16A H 0.621003 0.725877 0.584769 0.061 Uiso 1 1 calc R U . . .
H16B H 0.616931 0.685064 0.535349 0.061 Uiso 1 1 calc R U . . .
C17 C 0.5273(2) 0.7377(3) 0.55763(11) 0.0502(8) Uani 1 1 d . . . . .
H17A H 0.535780 0.805042 0.549907 0.060 Uiso 1 1 calc R U . . .
H17B H 0.502428 0.736676 0.586002 0.060 Uiso 1 1 calc R U . . .
C18 C 0.4839(2) 0.6929(3) 0.52127(12) 0.0493(8) Uani 1 1 d . . . . .
H18A H 0.473375 0.626499 0.529646 0.059 Uiso 1 1 calc R U . . .
H18B H 0.441465 0.728354 0.519299 0.059 Uiso 1 1 calc R U . . .
C19 C 0.51712(18) 0.6933(2) 0.47636(11) 0.0435(7) Uani 1 1 d . . . . .
C20 C 0.52356(16) 0.7776(2) 0.45139(10) 0.0379(6) Uani 1 1 d . . . . .
C21 C 0.49375(17) 0.8663(3) 0.46439(12) 0.0450(8) Uani 1 1 d . . . . .
H21 H 0.468727 0.869076 0.491109 0.054 Uiso 1 1 calc R U . . .
C22 C 0.50041(19) 0.9456(3) 0.43961(13) 0.0513(9) Uani 1 1 d . . . . .
H22 H 0.479149 1.002506 0.448951 0.062 Uiso 1 1 calc R U . . .
C23 C 0.5388(2) 0.9461(3) 0.39950(12) 0.0517(9) Uani 1 1 d . . . . .
C24 C 0.5466(3) 1.0279(3) 0.37281(15) 0.0709(13) Uani 1 1 d . . . . .
H24 H 0.525387 1.085639 0.381084 0.085 Uiso 1 1 calc R U . . .
C25 C 0.5851(3) 1.0247(3) 0.33461(14) 0.0724(14) Uani 1 1 d . . . . .
H25 H 0.590634 1.080730 0.317390 0.087 Uiso 1 1 calc R U . . .
C26 C 0.6154(2) 0.9412(4) 0.32116(13) 0.0692(13) Uani 1 1 d . . . . .
H26 H 0.641600 0.940705 0.294913 0.083 Uiso 1 1 calc R U . . .
C27 C 0.6080(2) 0.8579(3) 0.34571(12) 0.0562(10) Uani 1 1 d . . . . .
C28 C 0.56872(17) 0.8611(3) 0.38567(10) 0.0441(8) Uani 1 1 d . . . . .
C29 C 0.56072(16) 0.7760(2) 0.41112(10) 0.0407(7) Uani 1 1 d . . . . .
C30 C 0.5451(2) 0.6103(2) 0.46002(12) 0.0513(8) Uani 1 1 d . . . . .
H30 H 0.540055 0.553210 0.476553 0.062 Uiso 1 1 calc R U . . .
C31 C 0.5802(2) 0.6074(3) 0.42061(13) 0.0556(9) Uani 1 1 d . . . . .
H31 H 0.597856 0.548723 0.410350 0.067 Uiso 1 1 calc R U . . .
C32 C 0.58983(18) 0.6898(3) 0.39578(11) 0.0474(8) Uani 1 1 d . . . . .
C33 C 0.6279(2) 0.6901(4) 0.35544(13) 0.0622(10) Uani 1 1 d . . . . .
H33 H 0.647353 0.632490 0.345268 0.075 Uiso 1 1 calc R U . . .
C34 C 0.6364(2) 0.7700(4) 0.33186(13) 0.0641(11) Uani 1 1 d . . . . .
H34 H 0.662001 0.767981 0.305363 0.077 Uiso 1 1 calc R U . . .
C35 C 0.27445(19) 0.4284(4) 0.74979(13) 0.0591(11) Uani 1 1 d . . . . .
C36 C 0.33527(16) 0.4834(2) 0.73286(11) 0.0403(7) Uani 1 1 d . . . . .
C37 C 0.32377(16) 0.5550(3) 0.70134(12) 0.0481(8) Uani 1 1 d . . . . .
H37 H 0.279647 0.571727 0.693235 0.058 Uiso 1 1 calc R U . . .
C38 C 0.37758(15) 0.6014(2) 0.68211(10) 0.0363(6) Uani 1 1 d . . . . .
C39 C 0.36314(18) 0.6740(3) 0.64527(12) 0.0481(8) Uani 1 1 d . . . . .
C40 C 0.6012(3) 0.7965(3) 0.70419(15) 0.0731(14) Uani 1 1 d . . . . .
C41 C 0.55005(18) 0.7334(2) 0.72726(11) 0.0445(8) Uani 1 1 d . . . . .
C42 C 0.500000 0.7807(4) 0.750000 0.0517(13) Uani 1 2 d S T P . .
H42 H 0.500000 0.848314 0.750000 0.062 Uiso 1 2 calc R U P . .

loop_
_atom_site_aniso_label
_atom_site_aniso_U_11
_atom_site_aniso_U_22
_atom_site_aniso_U_33
_atom_site_aniso_U_23
_atom_site_aniso_U_13
_atom_site_aniso_U_12
Y1 0.0257(2) 0.0248(2) 0.0290(2) 0.000 -0.00196(11) 0.000
F1 0.0532(15) 0.167(3) 0.137(3) 0.109(3) -0.0037(16) -0.0194(18)
F2 0.0444(15) 0.138(3) 0.100(2) 0.0457(19) 0.0215(13) 0.0119(16)
F3 0.148(4) 0.171(4) 0.193(4) -0.101(4) 0.104(3) -0.127(3)
F4 0.0515(13) 0.112(2) 0.0817(17) 0.0483(16) 0.0052(12) 0.0329(14)
F5 0.096(2) 0.0491(13) 0.0895(18) 0.0263(12) -0.0261(15) -0.0077(13)
F6 0.0797(16) 0.0810(16) 0.0411(11) 0.0174(11) 0.0003(10) 0.0112(13)
F7 0.130(3) 0.0868(19) 0.0487(13) 0.0070(13) 0.0078(14) -0.0576(18)
F8 0.239(5) 0.0725(19) 0.0807(19) -0.0022(15) 0.003(2) -0.101(3)
F9 0.074(2) 0.164(4) 0.203(4) 0.075(3) -0.016(3) -0.068(2)
O1 0.0276(10) 0.0338(10) 0.0366(11) 0.0014(8) -0.0040(7) -0.0015(9)
O2 0.0313(10) 0.0359(10) 0.0332(10) 0.0042(8) -0.0020(8) -0.0002(8)
O3 0.0359(11) 0.0382(11) 0.0343(10) 0.0023(8) -0.0032(8) -0.0084(9)
N1 0.0343(13) 0.0310(12) 0.0329(12) -0.0034(9) -0.0047(10) 0.0017(10)
N2 0.0507(17) 0.0368(14) 0.0530(17) -0.0106(12) 0.0069(13) 0.0024(12)
N3 0.0297(17) 0.0276(17) 0.043(2) 0.000 -0.0041(13) 0.000
C1 0.055(3) 0.025(2) 0.065(3) 0.000 -0.014(2) 0.000
C2 0.0516(19) 0.0322(16) 0.0491(18) -0.0046(13) -0.0094(15) 0.0034(14)
C3 0.0330(14) 0.0294(14) 0.0485(17) -0.0050(12) -0.0099(13) 0.0011(12)
C4 0.0364(15) 0.0333(15) 0.0402(15) -0.0083(12) -0.0027(12) 0.0001(12)
C5 0.0384(16) 0.0416(17) 0.0308(15) -0.0070(12) -0.0025(12) -0.0010(12)
C6 0.0425(16) 0.0431(16) 0.0296(14) -0.0035(12) -0.0022(12) -0.0002(13)
C7 0.054(2) 0.052(2) 0.0340(16) -0.0005(14) 0.0029(14) -0.0017(16)
C8 0.066(2) 0.062(2) 0.0401(19) -0.0050(16) 0.0177(17) -0.0007(18)
C9 0.062(2) 0.059(2) 0.049(2) -0.0152(17) 0.0126(17) 0.0041(18)
C10 0.0479(18) 0.0402(17) 0.0438(18) -0.0092(14) 0.0020(14) 0.0005(14)
C11 0.056(2) 0.0442(18) 0.052(2) -0.0118(15) -0.0027(16) 0.0051(16)
C12 0.054(2) 0.0470(19) 0.060(2) -0.0011(16) -0.0057(17) -0.0065(16)
C13 0.064(3) 0.051(2) 0.075(3) 0.0068(19) 0.009(2) 0.0147(19)
C14 0.072(3) 0.053(2) 0.090(3) 0.000(2) -0.015(2) 0.012(2)
C15 0.078(4) 0.076(4) 0.191(7) 0.023(4) 0.042(4) 0.013(3)
C16 0.063(2) 0.056(2) 0.0344(16) 0.0031(15) 0.0076(15) -0.0072(17)
C17 0.068(2) 0.0482(19) 0.0342(16) 0.0026(14) 0.0095(16) -0.0065(17)
C18 0.058(2) 0.0450(19) 0.0446(19) 0.0074(15) 0.0054(16) -0.0071(16)
C19 0.0508(18) 0.0411(17) 0.0386(17) 0.0022(13) -0.0003(14) -0.0078(14)
C20 0.0422(16) 0.0390(16) 0.0325(15) -0.0003(12) -0.0041(12) -0.0061(13)
C21 0.055(2) 0.0447(19) 0.0350(17) -0.0018(14) -0.0033(13) -0.0007(14)
C22 0.072(3) 0.0386(19) 0.0430(19) -0.0010(15) -0.0098(16) 0.0023(15)
C23 0.068(2) 0.0454(19) 0.0415(18) 0.0051(15) -0.0131(16) -0.0145(17)
C24 0.109(4) 0.045(2) 0.059(2) 0.0110(18) -0.021(2) -0.019(2)
C25 0.106(4) 0.067(3) 0.044(2) 0.0213(19) -0.014(2) -0.037(3)
C26 0.080(3) 0.086(3) 0.042(2) 0.012(2) -0.0059(19) -0.042(3)
C27 0.054(2) 0.078(3) 0.0369(17) 0.0078(17) -0.0075(15) -0.0255(19)
C28 0.0480(18) 0.0521(19) 0.0323(15) 0.0037(13) -0.0088(13) -0.0173(15)
C29 0.0426(17) 0.0471(18) 0.0324(15) -0.0002(13) -0.0047(12) -0.0102(14)
C30 0.075(2) 0.0361(17) 0.0429(18) 0.0006(14) -0.0035(17) -0.0041(16)
C31 0.071(3) 0.048(2) 0.048(2) -0.0092(16) -0.0037(17) 0.0060(18)
C32 0.0495(19) 0.056(2) 0.0369(17) -0.0079(15) -0.0036(14) 0.0014(16)
C33 0.062(2) 0.081(3) 0.044(2) -0.0051(19) 0.0041(17) 0.005(2)
C34 0.057(2) 0.097(3) 0.0383(19) -0.005(2) 0.0073(16) -0.006(2)
C35 0.0328(18) 0.085(3) 0.060(2) 0.021(2) -0.0023(15) -0.0054(19)
C36 0.0317(15) 0.0504(19) 0.0389(17) 0.0069(14) -0.0009(13) -0.0009(13)
C37 0.0277(15) 0.067(2) 0.0494(19) 0.0197(17) -0.0045(13) 0.0043(14)
C38 0.0354(15) 0.0402(16) 0.0333(14) 0.0033(12) -0.0022(12) 0.0048(12)
C39 0.0440(18) 0.050(2) 0.0500(19) 0.0138(15) -0.0059(15) 0.0075(15)
C40 0.085(3) 0.068(3) 0.067(3) 0.017(2) -0.017(2) -0.047(2)
C41 0.056(2) 0.0392(17) 0.0381(16) 0.0060(13) -0.0152(14) -0.0188(15)
C42 0.080(4) 0.027(2) 0.048(3) 0.000 -0.016(2) 0.000

loop_
_atom_type_symbol
_atom_type_description
_atom_type_scat_dispersion_real
_atom_type_scat_dispersion_imag
_atom_type_scat_source
C C 0.0181 0.0091 'International Tables Vol C Tables 4.2.6.8 and 6.1.1.4'
H H 0.0000 0.0000 'International Tables Vol C Tables 4.2.6.8 and 6.1.1.4'
F F 0.0727 0.0534 'International Tables Vol C Tables 4.2.6.8 and 6.1.1.4'
N N 0.0311 0.0180 'International Tables Vol C Tables 4.2.6.8 and 6.1.1.4'
O O 0.0492 0.0322 'International Tables Vol C Tables 4.2.6.8 and 6.1.1.4'
Y Y -0.2670 2.0244 'International Tables Vol C Tables 4.2.6.8 and 6.1.1.4'

loop_
_exptl_crystal_face_index_h
_exptl_crystal_face_index_k
_exptl_crystal_face_index_l
_exptl_crystal_face_perp_dist
0 -1 0 0.0834
0 1 0 0.0794
0 0 1 0.1330
0 0 -1 0.1270
1 0 0 0.0216
-1 0 0 0.0216

loop_
_geom_angle_atom_site_label_1
_geom_angle_atom_site_label_2
_geom_angle_atom_site_label_3
_geom_angle
_geom_angle_site_symmetry_1
_geom_angle_site_symmetry_3
_geom_angle_publ_flag
O1 Y1 O1 139.56(11) 3_656 . ?
O1 Y1 O2 130.80(7) . 3_656 ?
O1 Y1 O2 69.45(7) . . ?
O1 Y1 O2 69.45(7) 3_656 3_656 ?
O1 Y1 O2 130.80(7) 3_656 . ?
O1 Y1 N1 69.39(7) 3_656 . ?
O1 Y1 N1 69.39(7) . 3_656 ?
O1 Y1 N1 93.28(7) 3_656 3_656 ?
O1 Y1 N1 93.28(7) . . ?
O1 Y1 N3 69.78(5) 3_656 . ?
O1 Y1 N3 69.78(5) . . ?
O2 Y1 O2 128.13(10) 3_656 . ?
O2 Y1 N1 70.66(7) . . ?
O2 Y1 N1 134.77(7) 3_656 . ?
O2 Y1 N1 134.77(7) . 3_656 ?
O2 Y1 N1 70.66(7) 3_656 3_656 ?
O2 Y1 N3 115.93(5) 3_656 . ?
O2 Y1 N3 115.94(5) . . ?
O3 Y1 O1 78.82(8) . 3_656 ?
O3 Y1 O1 137.53(7) . . ?
O3 Y1 O1 137.53(7) 3_656 3_656 ?
O3 Y1 O1 78.81(8) 3_656 . ?
O3 Y1 O2 69.89(7) 3_656 3_656 ?
O3 Y1 O2 69.87(7) . 3_656 ?
O3 Y1 O2 69.87(7) 3_656 . ?
O3 Y1 O2 69.89(7) . . ?
O3 Y1 O3 76.29(11) . 3_656 ?
O3 Y1 N1 84.53(8) 3_656 3_656 ?
O3 Y1 N1 140.02(7) . 3_656 ?
O3 Y1 N1 84.53(8) . . ?
O3 Y1 N1 140.02(7) 3_656 . ?
O3 Y1 N3 141.86(5) 3_656 . ?
O3 Y1 N3 141.86(5) . . ?
N1 Y1 N1 129.51(11) . 3_656 ?
N1 Y1 N3 64.76(6) 3_656 . ?
N1 Y1 N3 64.75(6) . . ?
C36 O1 Y1 136.8(2) . . ?
C38 O2 Y1 134.50(19) . . ?
C41 O3 Y1 131.1(2) . . ?
C4 N1 Y1 118.4(2) . . ?
C4 N1 C5 106.1(3) . . ?
C5 N1 Y1 131.81(19) . . ?
C4 N2 C10 106.8(3) . . ?
C4 N2 C11 132.7(3) . . ?
C10 N2 C11 120.4(3) . . ?
C3 N3 Y1 120.07(19) 3_656 . ?
C3 N3 Y1 120.07(19) . . ?
C3 N3 C3 119.9(4) . 3_656 ?
C2 C1 H1 120.0 . . ?
C2 C1 H1 120.0 3_656 . ?
C2 C1 C2 119.9(4) . 3_656 ?
C1 C2 H2 120.6 . . ?
C1 C2 C3 118.9(3) . . ?
C3 C2 H2 120.6 . . ?
N3 C3 C2 121.2(3) . . ?
N3 C3 C4 113.9(3) . . ?
C2 C3 C4 124.8(3) . . ?
N1 C4 N2 111.9(3) . . ?
N1 C4 C3 120.3(3) . . ?
N2 C4 C3 127.8(3) . . ?
N1 C5 C6 131.1(3) . . ?
N1 C5 C10 109.5(3) . . ?
C6 C5 C10 119.4(3) . . ?
C5 C6 H6 120.5 . . ?
C7 C6 C5 119.0(3) . . ?
C7 C6 H6 120.5 . . ?
C6 C7 C8 119.9(3) . . ?
C6 C7 C16 121.1(3) . . ?
C8 C7 C16 118.9(3) . . ?
C7 C8 H8 118.8 . . ?
C9 C8 C7 122.3(3) . . ?
C9 C8 H8 118.8 . . ?
C8 C9 H9 121.7 . . ?
C8 C9 C10 116.6(3) . . ?
C10 C9 H9 121.7 . . ?
N2 C10 C5 105.8(3) . . ?
N2 C10 C9 131.5(3) . . ?
C9 C10 C5 122.7(3) . . ?
N2 C11 H11A 109.5 . . ?
N2 C11 H11B 109.5 . . ?
N2 C11 C12 110.5(3) . . ?
H11A C11 H11B 108.1 . . ?
C12 C11 H11A 109.5 . . ?
C12 C11 H11B 109.5 . . ?
C11 C12 H12A 109.1 . . ?
C11 C12 H12B 109.1 . . ?
C11 C12 C13 112.3(3) . . ?
H12A C12 H12B 107.9 . . ?
C13 C12 H12A 109.1 . . ?
C13 C12 H12B 109.1 . . ?
C12 C13 H13 107.8 . . ?
C14 C13 C12 111.6(4) . . ?
C14 C13 H13 107.8 . . ?
C15 C13 C12 110.4(4) . . ?
C15 C13 H13 107.8 . . ?
C15 C13 C14 111.2(4) . . ?
C13 C14 H14A 109.5 . . ?
C13 C14 H14B 109.5 . . ?
C13 C14 H14C 109.5 . . ?
H14A C14 H14B 109.5 . . ?
H14A C14 H14C 109.5 . . ?
H14B C14 H14C 109.5 . . ?
C13 C15 H15A 109.5 . . ?
C13 C15 H15B 109.5 . . ?
C13 C15 H15C 109.5 . . ?
H15A C15 H15B 109.5 . . ?
H15A C15 H15C 109.5 . . ?
H15B C15 H15C 109.5 . . ?
C7 C16 H16A 108.6 . . ?
C7 C16 H16B 108.6 . . ?
H16A C16 H16B 107.6 . . ?
C17 C16 C7 114.7(3) . . ?
C17 C16 H16A 108.6 . . ?
C17 C16 H16B 108.6 . . ?
C16 C17 H17A 108.8 . . ?
C16 C17 H17B 108.8 . . ?
C16 C17 C18 113.6(3) . . ?
H17A C17 H17B 107.7 . . ?
C18 C17 H17A 108.8 . . ?
C18 C17 H17B 108.8 . . ?
C17 C18 H18A 109.0 . . ?
C17 C18 H18B 109.0 . . ?
H18A C18 H18B 107.8 . . ?
C19 C18 C17 112.7(3) . . ?
C19 C18 H18A 109.0 . . ?
C19 C18 H18B 109.0 . . ?
C20 C19 C18 121.5(3) . . ?
C30 C19 C18 119.7(3) . . ?
C30 C19 C20 118.7(3) . . ?
C19 C20 C21 123.1(3) . . ?
C19 C20 C29 119.3(3) . . ?
C29 C20 C21 117.7(3) . . ?
C20 C21 H21 119.2 . . ?
C22 C21 C20 121.7(3) . . ?
C22 C21 H21 119.2 . . ?
C21 C22 H22 119.2 . . ?
C21 C22 C23 121.6(4) . . ?
C23 C22 H22 119.2 . . ?
C24 C23 C22 123.0(4) . . ?
C28 C23 C22 118.5(3) . . ?
C28 C23 C24 118.5(4) . . ?
C23 C24 H24 119.8 . . ?
C25 C24 C23 120.5(5) . . ?
C25 C24 H24 119.8 . . ?
C24 C25 H25 119.4 . . ?
C26 C25 C24 121.1(4) . . ?
C26 C25 H25 119.4 . . ?
C25 C26 H26 119.7 . . ?
C25 C26 C27 120.7(4) . . ?
C27 C26 H26 119.7 . . ?
C26 C27 C28 118.5(4) . . ?
C26 C27 C34 122.1(4) . . ?
C34 C27 C28 119.5(4) . . ?
C23 C28 C27 120.7(3) . . ?
C23 C28 C29 120.4(3) . . ?
C29 C28 C27 118.9(3) . . ?
C20 C29 C28 120.1(3) . . ?
C32 C29 C20 120.4(3) . . ?
C32 C29 C28 119.5(3) . . ?
C19 C30 H30 118.7 . . ?
C31 C30 C19 122.5(3) . . ?
C31 C30 H30 118.7 . . ?
C30 C31 H31 119.7 . . ?
C30 C31 C32 120.5(3) . . ?
C32 C31 H31 119.7 . . ?
C29 C32 C33 119.5(4) . . ?
C31 C32 C29 118.5(3) . . ?
C31 C32 C33 122.1(4) . . ?
C32 C33 H33 119.4 . . ?
C34 C33 C32 121.2(4) . . ?
C34 C33 H33 119.4 . . ?
C27 C34 H34 119.3 . . ?
C33 C34 C27 121.4(4) . . ?
C33 C34 H34 119.3 . . ?
F1 C35 F2 102.4(4) . . ?
F1 C35 C36 112.0(3) . . ?
F2 C35 C36 111.8(4) . . ?
F3 C35 F1 115.0(5) . . ?
F3 C35 F2 103.5(4) . . ?
F3 C35 C36 111.5(3) . . ?
O1 C36 C35 115.2(3) . . ?
O1 C36 C37 127.7(3) . . ?
C37 C36 C35 117.1(3) . . ?
C36 C37 H37 120.3 . . ?
C38 C37 C36 119.3(3) . . ?
C38 C37 H37 120.3 . . ?
O2 C38 C37 128.2(3) . . ?
O2 C38 C39 114.1(3) . . ?
C37 C38 C39 117.7(3) . . ?
F4 C39 F5 108.6(3) . . ?
F4 C39 F6 106.9(3) . . ?
F4 C39 C38 114.0(3) . . ?
F5 C39 F6 104.8(3) . . ?
F5 C39 C38 111.8(3) . . ?
F6 C39 C38 110.3(3) . . ?
F7 C40 F8 105.4(4) . . ?
F7 C40 C41 110.7(3) . . ?
F8 C40 C41 113.1(4) . . ?
F9 C40 F7 110.9(5) . . ?
F9 C40 F8 105.1(4) . . ?
F9 C40 C41 111.3(4) . . ?
O3 C41 C40 114.8(4) . . ?
O3 C41 C42 129.4(3) . . ?
C42 C41 C40 115.8(4) . . ?
C41 C42 C41 122.7(4) 3_656 . ?
C41 C42 H42 118.7 3_656 . ?
C41 C42 H42 118.7 . . ?

loop_
_geom_bond_atom_site_label_1
_geom_bond_atom_site_label_2
_geom_bond_distance
_geom_bond_site_symmetry_2
_geom_bond_publ_flag
Y1 O1 2.372(2) 3_656 ?
Y1 O1 2.372(2) . ?
Y1 O2 2.4392(19) 3_656 ?
Y1 O2 2.4393(19) . ?
Y1 O3 2.347(2) . ?
Y1 O3 2.347(2) 3_656 ?
Y1 N1 2.492(2) . ?
Y1 N1 2.493(2) 3_656 ?
Y1 N3 2.546(4) . ?
F1 C35 1.290(5) . ?
F2 C35 1.339(5) . ?
F3 C35 1.274(6) . ?
F4 C39 1.321(4) . ?
F5 C39 1.323(4) . ?
F6 C39 1.347(4) . ?
F7 C40 1.316(5) . ?
F8 C40 1.335(6) . ?
F9 C40 1.284(7) . ?
O1 C36 1.240(4) . ?
O2 C38 1.240(4) . ?
O3 C41 1.248(4) . ?
N1 C4 1.325(4) . ?
N1 C5 1.387(4) . ?
N2 C4 1.375(4) . ?
N2 C10 1.391(5) . ?
N2 C11 1.467(4) . ?
N3 C3 1.348(4) . ?
N3 C3 1.348(4) 3_656 ?
C1 H1 0.9500 . ?
C1 C2 1.380(4) 3_656 ?
C1 C2 1.380(4) . ?
C2 H2 0.9500 . ?
C2 C3 1.398(4) . ?
C3 C4 1.474(5) . ?
C5 C6 1.396(5) . ?
C5 C10 1.397(4) . ?
C6 H6 0.9500 . ?
C6 C7 1.379(4) . ?
C7 C8 1.412(5) . ?
C7 C16 1.522(5) . ?
C8 H8 0.9500 . ?
C8 C9 1.371(6) . ?
C9 H9 0.9500 . ?
C9 C10 1.391(5) . ?
C11 H11A 0.9900 . ?
C11 H11B 0.9900 . ?
C11 C12 1.503(5) . ?
C12 H12A 0.9900 . ?
C12 H12B 0.9900 . ?
C12 C13 1.552(5) . ?
C13 H13 1.0000 . ?
C13 C14 1.491(6) . ?
C13 C15 1.479(8) . ?
C14 H14A 0.9800 . ?
C14 H14B 0.9800 . ?
C14 H14C 0.9800 . ?
C15 H15A 0.9800 . ?
C15 H15B 0.9800 . ?
C15 H15C 0.9800 . ?
C16 H16A 0.9900 . ?
C16 H16B 0.9900 . ?
C16 C17 1.520(6) . ?
C17 H17A 0.9900 . ?
C17 H17B 0.9900 . ?
C17 C18 1.535(5) . ?
C18 H18A 0.9900 . ?
C18 H18B 0.9900 . ?
C18 C19 1.509(5) . ?
C19 C20 1.409(5) . ?
C19 C30 1.386(5) . ?
C20 C21 1.438(5) . ?
C20 C29 1.425(4) . ?
C21 H21 0.9500 . ?
C21 C22 1.349(5) . ?
C22 H22 0.9500 . ?
C22 C23 1.434(6) . ?
C23 C24 1.412(5) . ?
C23 C28 1.402(5) . ?
C24 H24 0.9500 . ?
C24 C25 1.387(7) . ?
C25 H25 0.9500 . ?
C25 C26 1.383(7) . ?
C26 H26 0.9500 . ?
C26 C27 1.393(6) . ?
C27 C28 1.440(5) . ?
C27 C34 1.425(6) . ?
C28 C29 1.431(5) . ?
C29 C32 1.423(5) . ?
C30 H30 0.9500 . ?
C30 C31 1.381(5) . ?
C31 H31 0.9500 . ?
C31 C32 1.392(5) . ?
C32 C33 1.436(5) . ?
C33 H33 0.9500 . ?
C33 C34 1.341(6) . ?
C34 H34 0.9500 . ?
C35 C36 1.534(5) . ?
C36 C37 1.404(5) . ?
C37 H37 0.9500 . ?
C37 C38 1.390(4) . ?
C38 C39 1.535(4) . ?
C40 C41 1.527(5) . ?
C41 C42 1.388(5) . ?
C42 H42 0.9500 . ?

loop_
_geom_torsion_atom_site_label_1
_geom_torsion_atom_site_label_2
_geom_torsion_atom_site_label_3
_geom_torsion_atom_site_label_4
_geom_torsion
_geom_torsion_site_symmetry_1
_geom_torsion_site_symmetry_2
_geom_torsion_site_symmetry_3
_geom_torsion_site_symmetry_4
_geom_torsion_publ_flag
Y1 O1 C36 C35 -166.9(3) . . . . ?
Y1 O1 C36 C37 15.4(6) . . . . ?
Y1 O2 C38 C37 -14.2(5) . . . . ?
Y1 O2 C38 C39 167.1(2) . . . . ?
Y1 O3 C41 C40 178.9(2) . . . . ?
Y1 O3 C41 C42 -2.1(5) . . . . ?
Y1 N1 C4 N2 -161.8(2) . . . . ?
Y1 N1 C4 C3 18.9(4) . . . . ?
Y1 N1 C5 C6 -23.1(5) . . . . ?
Y1 N1 C5 C10 156.9(2) . . . . ?
Y1 N3 C3 C2 179.6(2) . . . . ?
Y1 N3 C3 C4 -2.9(3) . . . . ?
F1 C35 C36 O1 29.5(6) . . . . ?
F1 C35 C36 C37 -152.5(4) . . . . ?
F2 C35 C36 O1 143.8(3) . . . . ?
F2 C35 C36 C37 -38.3(5) . . . . ?
F3 C35 C36 O1 -100.9(5) . . . . ?
F3 C35 C36 C37 77.0(6) . . . . ?
F7 C40 C41 O3 75.6(5) . . . . ?
F7 C40 C41 C42 -103.6(4) . . . . ?
F8 C40 C41 O3 -166.3(4) . . . . ?
F8 C40 C41 C42 14.5(5) . . . . ?
F9 C40 C41 O3 -48.3(5) . . . . ?
F9 C40 C41 C42 132.5(4) . . . . ?
O1 C36 C37 C38 3.1(6) . . . . ?
O2 C38 C39 F4 -167.2(3) . . . . ?
O2 C38 C39 F5 -43.6(4) . . . . ?
O2 C38 C39 F6 72.7(4) . . . . ?
O3 C41 C42 C41 1.1(2) . . . 3_656 ?
N1 C5 C6 C7 178.1(3) . . . . ?
N1 C5 C10 N2 1.5(4) . . . . ?
N1 C5 C10 C9 -178.9(3) . . . . ?
N2 C11 C12 C13 -175.4(3) . . . . ?
N3 C3 C4 N1 -10.5(4) . . . . ?
N3 C3 C4 N2 170.4(3) . . . . ?
C1 C2 C3 N3 0.7(4) . . . . ?
C1 C2 C3 C4 -176.4(3) . . . . ?
C2 C1 C2 C3 -0.3(2) 3_656 . . . ?
C2 C3 C4 N1 166.8(3) . . . . ?
C2 C3 C4 N2 -12.3(5) . . . . ?
C3 N3 C3 C2 -0.4(2) 3_656 . . . ?
C3 N3 C3 C4 177.1(3) 3_656 . . . ?
C4 N1 C5 C6 179.7(3) . . . . ?
C4 N1 C5 C10 -0.4(3) . . . . ?
C4 N2 C10 C5 -2.0(4) . . . . ?
C4 N2 C10 C9 178.5(4) . . . . ?
C4 N2 C11 C12 -76.3(5) . . . . ?
C5 N1 C4 N2 -1.0(3) . . . . ?
C5 N1 C4 C3 179.8(3) . . . . ?
C5 C6 C7 C8 1.5(5) . . . . ?
C5 C6 C7 C16 -175.5(3) . . . . ?
C6 C5 C10 N2 -178.6(3) . . . . ?
C6 C5 C10 C9 1.0(5) . . . . ?
C6 C7 C8 C9 -0.3(6) . . . . ?
C6 C7 C16 C17 -56.4(5) . . . . ?
C7 C8 C9 C10 -0.6(6) . . . . ?
C7 C16 C17 C18 -66.7(4) . . . . ?
C8 C7 C16 C17 126.6(4) . . . . ?
C8 C9 C10 N2 179.6(4) . . . . ?
C8 C9 C10 C5 0.2(6) . . . . ?
C10 N2 C4 N1 1.9(4) . . . . ?
C10 N2 C4 C3 -178.9(3) . . . . ?
C10 N2 C11 C12 99.8(4) . . . . ?
C10 C5 C6 C7 -1.8(5) . . . . ?
C11 N2 C4 N1 178.4(3) . . . . ?
C11 N2 C4 C3 -2.4(6) . . . . ?
C11 N2 C10 C5 -179.0(3) . . . . ?
C11 N2 C10 C9 1.5(6) . . . . ?
C11 C12 C13 C14 -63.1(5) . . . . ?
C11 C12 C13 C15 172.8(4) . . . . ?
C16 C7 C8 C9 176.8(4) . . . . ?
C16 C17 C18 C19 -59.9(4) . . . . ?
C17 C18 C19 C20 -73.9(5) . . . . ?
C17 C18 C19 C30 102.7(4) . . . . ?
C18 C19 C20 C21 -6.3(5) . . . . ?
C18 C19 C20 C29 174.2(3) . . . . ?
C18 C19 C30 C31 -175.5(4) . . . . ?
C19 C20 C21 C22 -179.5(3) . . . . ?
C19 C20 C29 C28 -179.0(3) . . . . ?
C19 C20 C29 C32 1.3(5) . . . . ?
C19 C30 C31 C32 1.2(6) . . . . ?
C20 C19 C30 C31 1.2(6) . . . . ?
C20 C21 C22 C23 -1.4(5) . . . . ?
C20 C29 C32 C31 1.0(5) . . . . ?
C20 C29 C32 C33 -179.1(3) . . . . ?
C21 C20 C29 C28 1.5(4) . . . . ?
C21 C20 C29 C32 -178.2(3) . . . . ?
C21 C22 C23 C24 179.9(4) . . . . ?
C21 C22 C23 C28 1.3(5) . . . . ?
C22 C23 C24 C25 179.2(4) . . . . ?
C22 C23 C28 C27 -179.8(3) . . . . ?
C22 C23 C28 C29 0.2(5) . . . . ?
C23 C24 C25 C26 1.4(7) . . . . ?
C23 C28 C29 C20 -1.6(5) . . . . ?
C23 C28 C29 C32 178.1(3) . . . . ?
C24 C23 C28 C27 1.6(5) . . . . ?
C24 C23 C28 C29 -178.5(3) . . . . ?
C24 C25 C26 C27 0.2(7) . . . . ?
C25 C26 C27 C28 -0.8(6) . . . . ?
C25 C26 C27 C34 177.5(4) . . . . ?
C26 C27 C28 C23 -0.1(5) . . . . ?
C26 C27 C28 C29 180.0(3) . . . . ?
C26 C27 C34 C33 -178.8(4) . . . . ?
C27 C28 C29 C20 178.4(3) . . . . ?
C27 C28 C29 C32 -1.9(5) . . . . ?
C28 C23 C24 C25 -2.3(6) . . . . ?
C28 C27 C34 C33 -0.5(6) . . . . ?
C28 C29 C32 C31 -178.6(3) . . . . ?
C28 C29 C32 C33 1.2(5) . . . . ?
C29 C20 C21 C22 0.0(5) . . . . ?
C29 C32 C33 C34 -0.1(6) . . . . ?
C30 C19 C20 C21 177.1(3) . . . . ?
C30 C19 C20 C29 -2.4(5) . . . . ?
C30 C31 C32 C29 -2.3(6) . . . . ?
C30 C31 C32 C33 177.9(4) . . . . ?
C31 C32 C33 C34 179.7(4) . . . . ?
C32 C33 C34 C27 -0.2(6) . . . . ?
C34 C27 C28 C23 -178.5(3) . . . . ?
C34 C27 C28 C29 1.6(5) . . . . ?
C35 C36 C37 C38 -174.5(4) . . . . ?
C36 C37 C38 O2 -3.2(6) . . . . ?
C36 C37 C38 C39 175.5(3) . . . . ?
C37 C38 C39 F4 14.0(5) . . . . ?
C37 C38 C39 F5 137.6(4) . . . . ?
C37 C38 C39 F6 -106.2(4) . . . . ?
C40 C41 C42 C41 -179.8(3) . . . 3_656 ?

loop_
_exptl_oxdiff_crystal_face_indexfrac_h
_exptl_oxdiff_crystal_face_indexfrac_k
_exptl_oxdiff_crystal_face_indexfrac_l
_exptl_oxdiff_crystal_face_x
_exptl_oxdiff_crystal_face_y
_exptl_oxdiff_crystal_face_z
-0.0000 -1.0002 -0.0007 -0.0341 -0.1032 -0.0141
0.0000 1.0002 0.0007 0.0341 0.1032 0.0141
0.0001 -0.0000 1.0002 -0.0070 -0.0046 0.0505
-0.0001 0.0000 -1.0002 0.0070 0.0046 -0.0505
1.0004 -0.0001 -0.0005 0.0721 -0.0248 0.0077
-1.0004 0.0001 0.0005 -0.0721 0.0248 -0.0077

loop_
_smtbx_masks_void_nr
_smtbx_masks_void_average_x
_smtbx_masks_void_average_y
_smtbx_masks_void_average_z
_smtbx_masks_void_volume
_smtbx_masks_void_count_electrons
_smtbx_masks_void_content
1 0.250 -0.867 0.521 474.7 110.2 '2.25 C6H14'
2 0.250 -0.478 0.021 474.7 110.1 '2.25 C6H14'
3 0.231 0.319 0.250 7.2 0.0 ?
4 0.231 0.681 0.750 7.2 0.0 ?
5 0.269 0.181 0.750 7.2 0.0 ?
6 0.269 0.819 0.250 7.2 0.0 ?
7 0.750 -0.173 -0.021 474.7 109.3 '2.25 C6H14'
8 0.750 -0.440 0.479 474.7 109.3 '2.25 C6H14'
9 0.731 0.181 0.750 7.2 0.0 ?
10 0.731 0.819 0.250 7.2 0.0 ?
11 0.769 0.319 0.250 7.2 0.0 ?
12 0.769 0.681 0.750 7.2 0.0 ?
